data_4345144
loop_
_publ_author_name
'Riedl, Christoph A.'
'Flocke, Lea S.'
'Hejl, Michaela'
'Roller, Alexander'
'Klose, Matthias H. M.'
'Jakupec, Michael A.'
'Kandioller, Wolfgang'
'Keppler, Bernhard K.'

_publ_section_title
;
 Introducing the 4-Phenyl-1,2,3-Triazole Moiety as a Versatile Scaffold
 for the Development of Cytotoxic Ruthenium(II) and Osmium(II) Arene
 Cyclometalates.
;
_journal_issue 1
_journal_name_full 'Inorganic chemistry'
_journal_page_first 528
_journal_page_last 541
_journal_paper_doi 10.1021/acs.inorgchem.6b02430
_journal_volume 56
_journal_year 2017
_chemical_formula_moiety 'C25 H26 Cl N3 Ru'
_chemical_formula_sum 'C25 H26 Cl N3 Ru'
_chemical_formula_weight 505.01
_chemical_name_systematic
;
[Chlorido(1-benzyl-4-(2'-kC)-phenyl-(3-kN)-1,2,3-triazolato)
(n6-p-cymene)ruthenium(II)]
;
_space_group_crystal_system triclinic
_space_group_IT_number 2
_space_group_name_Hall '-P 1'
_space_group_name_H-M_alt 'P -1'
_symmetry_space_group_name_Hall '-P 1'
_symmetry_space_group_name_H-M 'P -1'
_atom_sites_solution_hydrogens geom
_atom_sites_solution_primary heavy
_audit_creation_date 2016-02-22
_audit_creation_method
;
Olex2 1.2
(compiled 2016.02.19 svn.r3266 for OlexSys, GUI svn.r5155)
;
_cell_angle_alpha 91.261(16)
_cell_angle_beta 97.253(15)
_cell_angle_gamma 106.260(15)
_cell_formula_units_Z 4
_cell_length_a 10.750(3)
_cell_length_b 11.762(4)
_cell_length_c 18.936(5)
_cell_measurement_reflns_used 2404
_cell_measurement_temperature 140.0
_cell_measurement_theta_max 25.047
_cell_measurement_theta_min 2.277
_cell_volume 2276.0(12)
_computing_cell_refinement 'APEX2 v2011.2-0'
_computing_data_collection 'APEX2 v2011.2-0'
_computing_data_reduction 'APEX2 v2011.2-0'
_computing_molecular_graphics 'Olex2 (Dolomanov et al., 2009)'
_computing_publication_material 'Olex2 (Dolomanov et al., 2009)'
_computing_structure_refinement 'XL (Sheldrick, 2008)'
_computing_structure_solution 'XS (Sheldrick, 2008)'
_diffrn_ambient_temperature 140.0
_diffrn_measured_fraction_theta_full 0.968
_diffrn_measured_fraction_theta_max 0.968
_diffrn_measurement_device_type 'Bruker X8 APEX II'
_diffrn_measurement_method '\f and \w scans'
_diffrn_radiation_type MoK\a
_diffrn_radiation_wavelength 0.71073
_diffrn_reflns_av_R_equivalents 0.0692
_diffrn_reflns_av_unetI/netI 0.1313
_diffrn_reflns_Laue_measured_fraction_full 0.968
_diffrn_reflns_Laue_measured_fraction_max 0.968
_diffrn_reflns_limit_h_max 12
_diffrn_reflns_limit_h_min -12
_diffrn_reflns_limit_k_max 10
_diffrn_reflns_limit_k_min -14
_diffrn_reflns_limit_l_max 22
_diffrn_reflns_limit_l_min -22
_diffrn_reflns_number 15576
_diffrn_reflns_point_group_measured_fraction_full 0.968
_diffrn_reflns_point_group_measured_fraction_max 0.968
_diffrn_reflns_theta_full 25.242
_diffrn_reflns_theta_max 25.349
_diffrn_reflns_theta_min 1.086
_diffrn_source 'INCOATEC microfocus sealed tube'
_diffrn_standards_number 0
_exptl_absorpt_coefficient_mu 0.823
_exptl_absorpt_correction_T_max 0.7452
_exptl_absorpt_correction_T_min 0.6229
_exptl_absorpt_correction_type multi-scan
_exptl_absorpt_process_details
;
SADABS-2012/1 (Bruker,2012) was used for absorption correction. 
wR2(int) was 0.1121 before and 0.0465 after correction. 
The Ratio of minimum to maximum transmission is 0.8359. 
The \l/2 correction factor is 0.0015.
;
_exptl_crystal_colour 'clear orange'
_exptl_crystal_colour_lustre clear
_exptl_crystal_colour_primary orange
_exptl_crystal_density_diffrn 1.474
_exptl_crystal_description needle
_exptl_crystal_F_000 1032
_exptl_crystal_size_max 0.22
_exptl_crystal_size_mid 0.03
_exptl_crystal_size_min 0.03
_refine_diff_density_max 1.092
_refine_diff_density_min -2.218
_refine_diff_density_rms 0.156
_refine_ls_extinction_method none
_refine_ls_goodness_of_fit_ref 0.975
_refine_ls_hydrogen_treatment constr
_refine_ls_matrix_type full
_refine_ls_number_parameters 547
_refine_ls_number_reflns 8074
_refine_ls_number_restraints 72
_refine_ls_restrained_S_all 0.972
_refine_ls_R_factor_all 0.1105
_refine_ls_R_factor_gt 0.0575
_refine_ls_shift/su_max 0.000
_refine_ls_shift/su_mean 0.000
_refine_ls_structure_factor_coef Fsqd
_refine_ls_weighting_details 'w=1/[\s^2^(Fo^2^)+(0.0530P)^2^] where P=(Fo^2^+2Fc^2^)/3'
_refine_ls_weighting_scheme calc
_refine_ls_wR_factor_gt 0.1135
_refine_ls_wR_factor_ref 0.1354
_reflns_Friedel_coverage 0.000
_reflns_number_gt 4894
_reflns_number_total 8074
_reflns_threshold_expression 'I > 2\s(I)'
_cod_data_source_file ic6b02430_si_002.cif
_cod_data_source_block chri442_p-1
_cod_database_code 4345144
_shelxl_version_number 2013-3
_shelx_space_group_comment
;
The symmetry employed for this shelxl refinement is uniquely defined
by the following loop, which should always be used as a source of
symmetry information in preference to the above space-group names.
They are only intended as comments.
;
_shelx_estimated_absorpt_t_max 0.976
_shelx_estimated_absorpt_t_min 0.840

loop_
_space_group_symop_operation_xyz
'x, y, z'
'-x, -y, -z'

loop_
_atom_site_label
_atom_site_type_symbol
_atom_site_fract_x
_atom_site_fract_y
_atom_site_fract_z
_atom_site_U_iso_or_equiv
_atom_site_adp_type
_atom_site_occupancy
_atom_site_site_symmetry_order
_atom_site_calc_flag
_atom_site_refinement_flags_posn
_atom_site_refinement_flags_adp
Ru1B Ru 0.62700(5) -0.07393(5) 0.12866(3) 0.01456(16) Uani 1 1 d . .
Cl1B Cl 0.39524(14) -0.12868(16) 0.13633(9) 0.0205(4) Uani 1 1 d . .
N1B N 0.6345(5) 0.2697(5) 0.1944(3) 0.0146(13) Uani 1 1 d . .
N2B N 0.6194(5) 0.1877(5) 0.1405(3) 0.0178(13) Uani 1 1 d . .
N3B N 0.6343(4) 0.0915(5) 0.1712(3) 0.0146(13) Uani 1 1 d . .
C4B C 0.6568(6) 0.1112(6) 0.2438(3) 0.0170(16) Uani 1 1 d . .
C5B C 0.6565(5) 0.2268(6) 0.2585(3) 0.0154(15) Uani 1 1 d . .
H5B H 0.6691 0.2670 0.3040 0.018 Uiso 1 1 calc R .
C6B C 0.6725(5) 0.0080(6) 0.2826(3) 0.0144(15) Uani 1 1 d . .
C7B C 0.6547(5) -0.0941(6) 0.2369(3) 0.0138(15) Uani 1 1 d . .
C8B C 0.6567(6) -0.1986(7) 0.2722(3) 0.0201(17) Uani 1 1 d . .
H8B H 0.6409 -0.2706 0.2442 0.024 Uiso 1 1 calc R .
C9B C 0.6805(6) -0.2004(6) 0.3446(3) 0.0174(16) Uani 1 1 d . .
H9B H 0.6811 -0.2727 0.3658 0.021 Uiso 1 1 calc R .
C10B C 0.7041(6) -0.0960(7) 0.3884(4) 0.0227(18) Uani 1 1 d . .
H10B H 0.7229 -0.0969 0.4388 0.027 Uiso 1 1 calc R .
C11B C 0.6996(6) 0.0079(7) 0.3568(3) 0.0198(17) Uani 1 1 d . .
H11B H 0.7148 0.0791 0.3854 0.024 Uiso 1 1 calc R .
C12B C 0.6247(6) 0.3887(6) 0.1778(4) 0.0211(17) Uani 1 1 d . .
H12A H 0.5892 0.4212 0.2169 0.025 Uiso 1 1 calc R .
H12B H 0.5629 0.3826 0.1336 0.025 Uiso 1 1 calc R .
C13B C 0.7544(6) 0.4723(6) 0.1685(3) 0.0179(16) Uani 1 1 d . .
C14B C 0.8037(7) 0.4704(7) 0.1040(4) 0.037(2) Uani 1 1 d . .
H14B H 0.7549 0.4153 0.0662 0.045 Uiso 1 1 calc R .
C15B C 0.9233(8) 0.5480(8) 0.0944(5) 0.047(2) Uani 1 1 d . .
H15B H 0.9567 0.5467 0.0504 0.057 Uiso 1 1 calc R .
C16B C 0.9928(7) 0.6275(8) 0.1505(5) 0.046(3) Uani 1 1 d . .
H16B H 1.0743 0.6820 0.1447 0.055 Uiso 1 1 calc R .
C17B C 0.9451(7) 0.6282(7) 0.2142(5) 0.037(2) Uani 1 1 d . .
H17B H 0.9951 0.6812 0.2527 0.045 Uiso 1 1 calc R .
C18B C 0.8248(6) 0.5522(6) 0.2228(4) 0.0242(18) Uani 1 1 d . .
H18B H 0.7908 0.5555 0.2665 0.029 Uiso 1 1 calc R .
C19B C 0.7799(6) 0.0051(6) 0.0645(4) 0.0195(15) Uani 1 1 d . U
C20B C 0.8185(6) -0.0792(6) 0.1086(3) 0.0196(16) Uani 1 1 d . U
H20B H 0.8995 -0.0559 0.1393 0.024 Uiso 1 1 calc R .
C21B C 0.7377(6) -0.1970(7) 0.1072(3) 0.0209(15) Uani 1 1 d . U
H21B H 0.7658 -0.2520 0.1366 0.025 Uiso 1 1 calc R .
C22B C 0.6173(6) -0.2344(7) 0.0633(4) 0.0221(16) Uani 1 1 d . U
C23B C 0.5832(6) -0.1517(7) 0.0150(3) 0.0211(16) Uani 1 1 d . U
H23B H 0.5043 -0.1770 -0.0174 0.025 Uiso 1 1 calc R .
C24B C 0.6624(6) -0.0360(6) 0.0142(3) 0.0183(15) Uani 1 1 d . U
H24B H 0.6390 0.0158 -0.0194 0.022 Uiso 1 1 calc R .
C25B C 0.8586(7) 0.1323(7) 0.0654(4) 0.033(2) Uani 1 1 d . .
H25B H 0.7950 0.1799 0.0560 0.039 Uiso 1 1 calc R .
C26B C 0.9443(7) 0.1825(7) 0.1372(4) 0.036(2) Uani 1 1 d . .
H26A H 1.0170 0.1472 0.1447 0.055 Uiso 1 1 calc GR .
H26B H 0.8912 0.1634 0.1761 0.055 Uiso 1 1 calc GR .
H26C H 0.9790 0.2689 0.1363 0.055 Uiso 1 1 calc GR .
C27B C 0.9415(7) 0.1501(7) 0.0038(4) 0.039(2) Uani 1 1 d . .
H27A H 0.8837 0.1291 -0.0418 0.059 Uiso 1 1 calc GR .
H27B H 1.0000 0.0993 0.0088 0.059 Uiso 1 1 calc GR .
H27C H 0.9935 0.2333 0.0051 0.059 Uiso 1 1 calc GR .
C28B C 0.5251(7) -0.3563(7) 0.0656(4) 0.042(2) Uani 1 1 d . .
H28A H 0.4355 -0.3508 0.0638 0.063 Uiso 1 1 calc GR .
H28B H 0.5492 -0.3913 0.1099 0.063 Uiso 1 1 calc GR .
H28C H 0.5305 -0.4063 0.0247 0.063 Uiso 1 1 calc GR .
Ru1A Ru 0.35570(5) 0.35958(5) 0.37148(3) 0.01609(16) Uani 1 1 d . .
Cl1A Cl 0.58681(15) 0.44253(17) 0.36324(9) 0.0228(4) Uani 1 1 d . .
N1A N 0.3447(5) 0.6963(5) 0.3139(3) 0.0156(13) Uani 1 1 d . .
N2A N 0.3519(5) 0.6218(5) 0.3657(3) 0.0195(14) Uani 1 1 d . .
N3A N 0.3368(5) 0.5175(5) 0.3321(3) 0.0200(14) Uani 1 1 d . .
C4A C 0.3189(6) 0.5238(7) 0.2597(3) 0.0218(18) Uani 1 1 d . .
C5A C 0.3236(6) 0.6396(7) 0.2480(4) 0.0203(17) Uani 1 1 d . .
H5A H 0.3142 0.6733 0.2032 0.024 Uiso 1 1 calc R .
C6A C 0.3081(6) 0.4151(6) 0.2185(3) 0.0152(16) Uani 1 1 d . .
C7A C 0.3285(6) 0.3235(6) 0.2629(3) 0.0166(16) Uani 1 1 d . .
C8A C 0.3291(6) 0.2171(6) 0.2250(4) 0.0197(16) Uani 1 1 d . .
H8A H 0.3461 0.1541 0.2513 0.024 Uiso 1 1 calc R .
C9A C 0.3057(6) 0.2026(7) 0.1511(4) 0.0245(18) Uani 1 1 d . .
H9A H 0.3056 0.1301 0.1279 0.029 Uiso 1 1 calc R .
C10A C 0.2824(6) 0.2942(7) 0.1109(4) 0.0225(18) Uani 1 1 d . .
H10A H 0.2653 0.2836 0.0604 0.027 Uiso 1 1 calc R .
C11A C 0.2842(6) 0.4018(7) 0.1448(3) 0.0190(17) Uani 1 1 d . .
H11A H 0.2691 0.4647 0.1176 0.023 Uiso 1 1 calc R .
C12A C 0.3630(6) 0.8211(6) 0.3315(4) 0.0180(16) Uani 1 1 d . .
H12C H 0.4167 0.8686 0.2978 0.022 Uiso 1 1 calc R .
H12D H 0.4125 0.8419 0.3800 0.022 Uiso 1 1 calc R .
C13A C 0.2375(6) 0.8552(6) 0.3290(4) 0.0179(16) Uani 1 1 d . .
C14A C 0.1591(6) 0.8287(7) 0.3828(4) 0.0281(19) Uani 1 1 d . .
H14A H 0.1835 0.7868 0.4220 0.034 Uiso 1 1 calc R .
C15A C 0.0449(7) 0.8632(8) 0.3794(5) 0.040(2) Uani 1 1 d . .
H15A H -0.0088 0.8444 0.4162 0.048 Uiso 1 1 calc R .
C16A C 0.0095(6) 0.9246(7) 0.3227(4) 0.0287(19) Uani 1 1 d . .
H16A H -0.0679 0.9489 0.3208 0.034 Uiso 1 1 calc R .
C17A C 0.0861(6) 0.9507(7) 0.2689(4) 0.0268(19) Uani 1 1 d . .
H17A H 0.0615 0.9932 0.2301 0.032 Uiso 1 1 calc R .
C18A C 0.1989(6) 0.9152(6) 0.2712(3) 0.0182(16) Uani 1 1 d . .
H18A H 0.2502 0.9318 0.2334 0.022 Uiso 1 1 calc R .
C19A C 0.1793(6) 0.3268(7) 0.4227(3) 0.0204(16) Uani 1 1 d . U
C20A C 0.1798(6) 0.2251(6) 0.3845(4) 0.0209(16) Uani 1 1 d . U
H20A H 0.1081 0.1888 0.3489 0.025 Uiso 1 1 calc R .
C21A C 0.2865(6) 0.1733(6) 0.3975(4) 0.0232(16) Uani 1 1 d . U
H21A H 0.2834 0.1015 0.3724 0.028 Uiso 1 1 calc R .
C22A C 0.3960(6) 0.2308(6) 0.4481(3) 0.0187(15) Uani 1 1 d . U
C23A C 0.3913(6) 0.3323(6) 0.4897(3) 0.0206(16) Uani 1 1 d . U
H23A H 0.4618 0.3682 0.5260 0.025 Uiso 1 1 calc R .
C24A C 0.2862(6) 0.3794(6) 0.4780(3) 0.0202(15) Uani 1 1 d . U
H24A H 0.2849 0.4463 0.5066 0.024 Uiso 1 1 calc R .
C25A C 0.0708(6) 0.3858(7) 0.4085(4) 0.0246(18) Uani 1 1 d . .
H25A H 0.1103 0.4735 0.4165 0.029 Uiso 1 1 calc R .
C26A C -0.0014(7) 0.3594(8) 0.3320(4) 0.043(2) Uani 1 1 d . .
H26D H -0.0515 0.2754 0.3254 0.064 Uiso 1 1 calc GR .
H26E H 0.0623 0.3772 0.2982 0.064 Uiso 1 1 calc GR .
H26F H -0.0612 0.4087 0.3237 0.064 Uiso 1 1 calc GR .
C27A C -0.0265(7) 0.3447(8) 0.4627(5) 0.041(2) Uani 1 1 d . .
H27D H 0.0196 0.3663 0.5113 0.062 Uiso 1 1 calc GR .
H27E H -0.0644 0.2585 0.4566 0.062 Uiso 1 1 calc GR .
H27F H -0.0964 0.3834 0.4545 0.062 Uiso 1 1 calc GR .
C28A C 0.5124(7) 0.1838(7) 0.4581(4) 0.036(2) Uani 1 1 d . .
H28D H 0.5913 0.2491 0.4738 0.054 Uiso 1 1 calc GR .
H28E H 0.5212 0.1468 0.4128 0.054 Uiso 1 1 calc GR .
H28F H 0.5008 0.1246 0.4942 0.054 Uiso 1 1 calc GR .

loop_
_atom_site_aniso_label
_atom_site_aniso_U_11
_atom_site_aniso_U_22
_atom_site_aniso_U_33
_atom_site_aniso_U_23
_atom_site_aniso_U_13
_atom_site_aniso_U_12
Ru1B 0.0141(3) 0.0186(4) 0.0101(3) 0.0030(2) 0.0027(2) 0.0025(3)
Cl1B 0.0160(8) 0.0265(12) 0.0187(9) 0.0078(8) 0.0036(7) 0.0048(8)
N1B 0.017(3) 0.013(4) 0.012(3) -0.004(2) 0.003(2) 0.001(3)
N2B 0.017(3) 0.016(4) 0.021(3) 0.001(3) 0.003(2) 0.005(3)
N3B 0.012(3) 0.014(4) 0.018(3) 0.005(2) 0.003(2) 0.003(2)
C4B 0.011(3) 0.020(5) 0.019(4) 0.005(3) 0.002(3) 0.002(3)
C5B 0.015(3) 0.016(4) 0.012(4) -0.001(3) 0.001(3) 0.001(3)
C6B 0.009(3) 0.012(4) 0.019(4) 0.006(3) 0.001(3) -0.002(3)
C7B 0.010(3) 0.012(4) 0.015(4) 0.001(3) 0.000(3) -0.003(3)
C8B 0.017(3) 0.025(5) 0.018(4) 0.002(3) 0.005(3) 0.003(3)
C9B 0.020(3) 0.018(5) 0.016(4) 0.007(3) 0.002(3) 0.009(3)
C10B 0.017(3) 0.035(5) 0.015(4) 0.013(3) 0.004(3) 0.004(3)
C11B 0.013(3) 0.025(5) 0.017(4) 0.001(3) 0.004(3) -0.003(3)
C12B 0.017(3) 0.023(5) 0.025(4) 0.005(3) 0.007(3) 0.007(3)
C13B 0.019(3) 0.018(5) 0.018(4) 0.008(3) 0.003(3) 0.007(3)
C14B 0.033(4) 0.035(6) 0.040(5) -0.009(4) 0.011(4) 0.003(4)
C15B 0.050(5) 0.040(7) 0.052(6) 0.007(5) 0.033(5) 0.001(5)
C16B 0.021(4) 0.036(6) 0.073(7) 0.025(5) 0.009(4) -0.004(4)
C17B 0.029(4) 0.031(6) 0.045(6) 0.010(4) -0.012(4) 0.005(4)
C18B 0.027(4) 0.023(5) 0.020(4) 0.005(3) 0.001(3) 0.005(4)
C19B 0.021(3) 0.020(4) 0.020(3) 0.008(3) 0.012(3) 0.008(3)
C20B 0.019(3) 0.024(4) 0.017(3) 0.008(3) 0.008(3) 0.005(3)
C21B 0.026(3) 0.023(4) 0.021(3) 0.008(3) 0.006(3) 0.017(3)
C22B 0.024(3) 0.022(4) 0.021(4) 0.002(3) 0.008(3) 0.007(3)
C23B 0.025(3) 0.029(4) 0.009(3) -0.008(3) -0.003(3) 0.009(3)
C24B 0.024(3) 0.025(4) 0.011(3) 0.004(3) 0.006(3) 0.014(3)
C25B 0.028(4) 0.022(5) 0.048(5) 0.006(4) 0.015(4) 0.002(4)
C26B 0.027(4) 0.029(6) 0.048(6) 0.002(4) 0.011(4) -0.004(4)
C27B 0.039(5) 0.036(6) 0.042(5) 0.016(4) 0.018(4) 0.004(4)
C28B 0.043(5) 0.030(6) 0.046(6) -0.005(4) 0.005(4) 0.003(4)
Ru1A 0.0192(3) 0.0176(4) 0.0108(3) 0.0035(2) 0.0034(2) 0.0034(3)
Cl1A 0.0192(8) 0.0286(12) 0.0191(9) -0.0013(8) 0.0032(7) 0.0042(8)
N1A 0.013(3) 0.012(4) 0.025(3) 0.004(3) 0.004(2) 0.009(3)
N2A 0.019(3) 0.022(4) 0.017(3) 0.004(3) 0.003(2) 0.003(3)
N3A 0.015(3) 0.022(4) 0.021(3) 0.003(3) 0.000(2) 0.004(3)
C4A 0.016(3) 0.038(6) 0.012(4) 0.010(3) 0.004(3) 0.007(3)
C5A 0.020(3) 0.026(5) 0.017(4) 0.013(3) 0.008(3) 0.006(3)
C6A 0.013(3) 0.021(5) 0.012(4) 0.006(3) 0.007(3) 0.002(3)
C7A 0.012(3) 0.021(5) 0.014(4) 0.008(3) 0.005(3) -0.001(3)
C8A 0.024(4) 0.013(5) 0.022(4) -0.001(3) 0.006(3) 0.004(3)
C9A 0.017(3) 0.029(5) 0.023(4) -0.006(3) 0.007(3) -0.004(3)
C10A 0.018(3) 0.031(5) 0.013(4) 0.001(3) 0.006(3) -0.002(3)
C11A 0.013(3) 0.022(5) 0.019(4) 0.002(3) 0.003(3) 0.000(3)
C12A 0.013(3) 0.012(4) 0.027(4) 0.003(3) 0.003(3) -0.001(3)
C13A 0.019(3) 0.008(4) 0.027(4) 0.002(3) 0.008(3) 0.003(3)
C14A 0.025(4) 0.030(5) 0.034(5) 0.012(4) 0.009(3) 0.012(4)
C15A 0.026(4) 0.046(7) 0.053(6) 0.011(5) 0.025(4) 0.009(4)
C16A 0.017(4) 0.024(5) 0.049(5) 0.007(4) 0.008(3) 0.009(3)
C17A 0.018(4) 0.025(5) 0.031(4) 0.007(3) -0.008(3) 0.000(3)
C18A 0.018(3) 0.019(5) 0.012(4) 0.001(3) 0.003(3) -0.005(3)
C19A 0.024(3) 0.024(4) 0.011(3) 0.001(3) 0.008(3) 0.001(3)
C20A 0.022(3) 0.017(4) 0.019(3) 0.005(3) 0.001(3) -0.002(3)
C21A 0.032(3) 0.010(4) 0.022(4) 0.007(3) 0.008(3) -0.005(3)
C22A 0.027(3) 0.018(4) 0.015(3) 0.012(3) 0.009(3) 0.008(3)
C23A 0.032(3) 0.017(4) 0.010(3) 0.001(3) 0.002(3) 0.001(3)
C24A 0.026(3) 0.023(4) 0.012(3) 0.005(3) 0.008(3) 0.004(3)
C25A 0.023(4) 0.032(5) 0.024(4) 0.008(3) 0.013(3) 0.010(4)
C26A 0.032(4) 0.054(7) 0.047(6) 0.018(5) 0.001(4) 0.021(4)
C27A 0.035(4) 0.042(6) 0.058(6) 0.015(4) 0.030(4) 0.017(4)
C28A 0.038(4) 0.042(6) 0.036(5) 0.019(4) 0.010(4) 0.020(4)

loop_
_atom_type_symbol
_atom_type_description
_atom_type_scat_dispersion_real
_atom_type_scat_dispersion_imag
_atom_type_scat_source
C C 0.0033 0.0016 'International Tables Vol C Tables 4.2.6.8 and 6.1.1.4'
H H 0.0000 0.0000 'International Tables Vol C Tables 4.2.6.8 and 6.1.1.4'
Cl Cl 0.1484 0.1585 'International Tables Vol C Tables 4.2.6.8 and 6.1.1.4'
N N 0.0061 0.0033 'International Tables Vol C Tables 4.2.6.8 and 6.1.1.4'
Ru Ru -1.2594 0.8363 'International Tables Vol C Tables 4.2.6.8 and 6.1.1.4'

loop_
_geom_angle_atom_site_label_1
_geom_angle_atom_site_label_2
_geom_angle_atom_site_label_3
_geom_angle
N3B Ru1B Cl1B 86.58(14)
N3B Ru1B C19B 91.0(2)
N3B Ru1B C20B 110.7(2)
N3B Ru1B C21B 146.3(2)
N3B Ru1B C22B 168.9(2)
N3B Ru1B C23B 131.6(2)
N3B Ru1B C24B 102.2(2)
C7B Ru1B Cl1B 86.95(16)
C7B Ru1B N3B 77.5(2)
C7B Ru1B C19B 125.7(2)
C7B Ru1B C20B 96.8(2)
C7B Ru1B C21B 92.1(3)
C7B Ru1B C22B 113.6(3)
C7B Ru1B C23B 150.5(3)
C7B Ru1B C24B 163.0(2)
C19B Ru1B Cl1B 145.91(17)
C19B Ru1B C22B 81.7(3)
C19B Ru1B C23B 66.9(3)
C19B Ru1B C24B 37.6(2)
C20B Ru1B Cl1B 162.7(2)
C20B Ru1B C19B 38.4(2)
C20B Ru1B C21B 38.0(2)
C20B Ru1B C22B 68.3(3)
C20B Ru1B C23B 78.8(2)
C20B Ru1B C24B 67.2(2)
C21B Ru1B Cl1B 125.28(19)
C21B Ru1B C19B 69.0(3)
C21B Ru1B C22B 37.2(2)
C21B Ru1B C23B 66.3(2)
C21B Ru1B C24B 78.7(2)
C22B Ru1B Cl1B 94.73(17)
C22B Ru1B C23B 37.6(2)
C22B Ru1B C24B 66.9(3)
C23B Ru1B Cl1B 89.68(17)
C23B Ru1B C24B 35.7(2)
C24B Ru1B Cl1B 110.07(16)
N2B N1B C12B 119.4(5)
C5B N1B N2B 111.9(6)
C5B N1B C12B 128.7(6)
N3B N2B N1B 105.7(5)
N2B N3B Ru1B 131.4(4)
N2B N3B C4B 110.2(6)
C4B N3B Ru1B 118.3(4)
N3B C4B C5B 107.1(6)
N3B C4B C6B 114.0(6)
C5B C4B C6B 138.9(6)
N1B C5B C4B 105.0(6)
C7B C6B C4B 113.0(6)
C11B C6B C4B 124.4(7)
C11B C6B C7B 122.7(6)
C6B C7B Ru1B 117.0(5)
C8B C7B Ru1B 128.0(5)
C8B C7B C6B 115.0(6)
C9B C8B C7B 122.8(7)
C8B C9B C10B 120.8(7)
C11B C10B C9B 118.8(7)
C10B C11B C6B 119.9(7)
N1B C12B C13B 112.2(5)
C14B C13B C12B 120.2(6)
C18B C13B C12B 120.4(6)
C18B C13B C14B 119.4(6)
C15B C14B C13B 120.8(7)
C16B C15B C14B 118.5(8)
C17B C16B C15B 120.6(7)
C16B C17B C18B 120.5(7)
C13B C18B C17B 120.1(7)
C20B C19B Ru1B 70.0(4)
C20B C19B C24B 118.0(6)
C20B C19B C25B 123.3(6)
C24B C19B Ru1B 75.1(4)
C24B C19B C25B 118.6(6)
C25B C19B Ru1B 128.2(5)
C19B C20B Ru1B 71.5(4)
C21B C20B Ru1B 71.8(4)
C21B C20B C19B 120.7(6)
C20B C21B Ru1B 70.2(4)
C22B C21B Ru1B 72.5(4)
C22B C21B C20B 121.3(6)
C21B C22B Ru1B 70.3(4)
C21B C22B C23B 117.8(6)
C21B C22B C28B 121.9(6)
C23B C22B Ru1B 73.3(4)
C23B C22B C28B 120.3(6)
C28B C22B Ru1B 127.1(5)
C22B C23B Ru1B 69.1(4)
C24B C23B Ru1B 72.9(4)
C24B C23B C22B 121.9(6)
C19B C24B Ru1B 67.3(3)
C23B C24B Ru1B 71.4(4)
C23B C24B C19B 119.8(6)
C19B C25B C26B 114.8(6)
C19B C25B C27B 109.9(6)
C27B C25B C26B 111.0(6)
N3A Ru1A Cl1A 84.99(15)
N3A Ru1A C19A 93.7(2)
N3A Ru1A C20A 117.5(2)
N3A Ru1A C21A 155.5(2)
N3A Ru1A C22A 160.0(2)
N3A Ru1A C23A 123.1(2)
N3A Ru1A C24A 97.6(2)
C7A Ru1A Cl1A 87.28(17)
C7A Ru1A N3A 77.4(3)
C7A Ru1A C19A 116.4(2)
C7A Ru1A C20A 92.4(2)
C7A Ru1A C21A 95.1(3)
C7A Ru1A C22A 122.3(3)
C7A Ru1A C23A 159.5(3)
C7A Ru1A C24A 153.9(2)
C19A Ru1A Cl1A 155.42(18)
C19A Ru1A C21A 68.6(3)
C19A Ru1A C22A 81.0(2)
C19A Ru1A C23A 66.7(2)
C19A Ru1A C24A 37.7(2)
C20A Ru1A Cl1A 156.9(2)
C20A Ru1A C19A 37.4(3)
C20A Ru1A C21A 38.7(2)
C20A Ru1A C22A 68.8(2)
C20A Ru1A C23A 78.9(2)
C20A Ru1A C24A 66.9(3)
C21A Ru1A Cl1A 118.22(19)
C21A Ru1A C22A 37.4(2)
C21A Ru1A C23A 66.5(3)
C21A Ru1A C24A 78.9(3)
C22A Ru1A Cl1A 91.88(17)
C22A Ru1A C23A 37.2(2)
C22A Ru1A C24A 66.6(3)
C23A Ru1A Cl1A 93.49(17)
C24A Ru1A Cl1A 118.08(16)
C24A Ru1A C23A 35.6(2)
N2A N1A C5A 111.5(6)
N2A N1A C12A 120.4(6)
C5A N1A C12A 128.2(6)
N3A N2A N1A 105.2(5)
N2A N3A Ru1A 130.4(4)
N2A N3A C4A 111.6(6)
C4A N3A Ru1A 117.6(5)
N3A C4A C5A 105.8(6)
N3A C4A C6A 115.5(6)
C5A C4A C6A 138.5(6)
N1A C5A C4A 105.9(6)
C7A C6A C4A 112.0(6)
C11A C6A C4A 124.4(6)
C11A C6A C7A 123.6(7)
C6A C7A Ru1A 117.4(5)
C6A C7A C8A 114.5(6)
C8A C7A Ru1A 128.1(5)
C9A C8A C7A 122.5(7)
C8A C9A C10A 120.1(7)
C9A C10A C11A 120.2(7)
C6A C11A C10A 119.0(7)
N1A C12A C13A 114.2(5)
C14A C13A C12A 121.7(6)
C14A C13A C18A 119.0(6)
C18A C13A C12A 119.3(6)
C13A C14A C15A 120.2(7)
C16A C15A C14A 120.0(7)
C17A C16A C15A 120.2(7)
C16A C17A C18A 120.2(7)
C17A C18A C13A 120.3(6)
C20A C19A Ru1A 69.9(4)
C20A C19A C24A 118.9(6)
C20A C19A C25A 122.7(6)
C24A C19A Ru1A 74.4(4)
C24A C19A C25A 118.3(7)
C25A C19A Ru1A 127.0(5)
C19A C20A Ru1A 72.8(4)
C19A C20A C21A 121.5(6)
C21A C20A Ru1A 72.6(4)
C20A C21A Ru1A 68.7(4)
C22A C21A Ru1A 71.9(4)
C22A C21A C20A 119.1(7)
C21A C22A Ru1A 70.7(4)
C21A C22A C23A 118.7(6)
C21A C22A C28A 119.9(7)
C23A C22A Ru1A 73.5(4)
C23A C22A C28A 121.5(6)
C28A C22A Ru1A 127.9(5)
C22A C23A Ru1A 69.3(4)
C24A C23A Ru1A 72.2(4)
C24A C23A C22A 121.5(6)
C19A C24A Ru1A 67.9(4)
C23A C24A Ru1A 72.2(4)
C23A C24A C19A 120.0(7)
C19A C25A C26A 113.0(6)
C19A C25A C27A 108.7(6)
C26A C25A C27A 110.2(6)

loop_
_geom_bond_atom_site_label_1
_geom_bond_atom_site_label_2
_geom_bond_distance
Ru1B Cl1B 2.4165(17)
Ru1B N3B 2.067(6)
Ru1B C7B 2.063(6)
Ru1B C19B 2.177(6)
Ru1B C20B 2.157(6)
Ru1B C21B 2.177(7)
Ru1B C22B 2.205(7)
Ru1B C23B 2.261(6)
Ru1B C24B 2.280(6)
N1B N2B 1.351(7)
N1B C5B 1.345(7)
N1B C12B 1.470(8)
N2B N3B 1.324(7)
N3B C4B 1.368(8)
C4B C5B 1.382(9)
C4B C6B 1.472(9)
C6B C7B 1.418(9)
C6B C11B 1.397(8)
C7B C8B 1.416(9)
C8B C9B 1.365(8)
C9B C10B 1.410(10)
C10B C11B 1.383(9)
C12B C13B 1.498(8)
C13B C14B 1.392(10)
C13B C18B 1.371(9)
C14B C15B 1.388(10)
C15B C16B 1.388(12)
C16B C17B 1.368(11)
C17B C18B 1.383(9)
C19B C20B 1.427(9)
C19B C24B 1.439(9)
C19B C25B 1.497(9)
C20B C21B 1.412(9)
C21B C22B 1.398(9)
C22B C23B 1.439(9)
C22B C28B 1.503(10)
C23B C24B 1.391(9)
C25B C26B 1.545(10)
C25B C27B 1.539(10)
Ru1A Cl1A 2.4281(18)
Ru1A N3A 2.069(6)
Ru1A C7A 2.058(6)
Ru1A C19A 2.182(6)
Ru1A C20A 2.144(6)
Ru1A C21A 2.196(7)
Ru1A C22A 2.212(6)
Ru1A C23A 2.268(6)
Ru1A C24A 2.267(7)
N1A N2A 1.338(7)
N1A C5A 1.365(8)
N1A C12A 1.451(8)
N2A N3A 1.329(8)
N3A C4A 1.367(8)
C4A C5A 1.372(10)
C4A C6A 1.451(10)
C6A C7A 1.429(9)
C6A C11A 1.383(9)
C7A C8A 1.431(9)
C8A C9A 1.387(9)
C9A C10A 1.394(10)
C10A C11A 1.400(10)
C12A C13A 1.507(8)
C13A C14A 1.389(9)
C13A C18A 1.396(9)
C14A C15A 1.391(9)
C15A C16A 1.380(10)
C16A C17A 1.376(10)
C17A C18A 1.385(9)
C19A C20A 1.386(10)
C19A C24A 1.439(9)
C19A C25A 1.514(9)
C20A C21A 1.441(9)
C21A C22A 1.415(9)
C22A C23A 1.431(10)
C22A C28A 1.496(9)
C23A C24A 1.387(9)
C25A C26A 1.536(10)
C25A C27A 1.546(9)

loop_
_geom_torsion_atom_site_label_1
_geom_torsion_atom_site_label_2
_geom_torsion_atom_site_label_3
_geom_torsion_atom_site_label_4
_geom_torsion
Ru1B N3B C4B C5B -179.8(4)
Ru1B N3B C4B C6B -0.3(7)
Ru1B C7B C8B C9B 177.7(5)
Ru1B C19B C20B C21B 54.4(6)
Ru1B C19B C24B C23B -50.4(6)
Ru1B C19B C25B C26B 62.0(8)
Ru1B C19B C25B C27B -172.1(5)
Ru1B C20B C21B C22B 53.6(6)
Ru1B C21B C22B C23B 57.8(6)
Ru1B C21B C22B C28B -122.1(7)
Ru1B C22B C23B C24B 52.5(6)
Ru1B C23B C24B C19B 48.6(5)
N1B N2B N3B Ru1B -179.9(4)
N1B N2B N3B C4B 0.8(6)
N1B C12B C13B C14B 80.9(8)
N1B C12B C13B C18B -100.0(7)
N2B N1B C5B C4B 0.7(7)
N2B N1B C12B C13B -90.0(7)
N2B N3B C4B C5B -0.3(6)
N2B N3B C4B C6B 179.1(5)
N3B C4B C5B N1B -0.2(6)
N3B C4B C6B C7B -2.9(7)
N3B C4B C6B C11B 178.3(5)
C4B C6B C7B Ru1B 4.9(7)
C4B C6B C7B C8B -174.3(5)
C4B C6B C11B C10B 175.8(6)
C5B N1B N2B N3B -1.0(6)
C5B N1B C12B C13B 90.4(7)
C5B C4B C6B C7B 176.3(7)
C5B C4B C6B C11B -2.5(12)
C6B C4B C5B N1B -179.5(7)
C6B C7B C8B C9B -3.1(9)
C7B C6B C11B C10B -2.9(9)
C7B C8B C9B C10B 0.2(9)
C8B C9B C10B C11B 1.6(9)
C9B C10B C11B C6B -0.3(9)
C11B C6B C7B Ru1B -176.3(4)
C11B C6B C7B C8B 4.5(9)
C12B N1B N2B N3B 179.5(5)
C12B N1B C5B C4B -179.7(5)
C12B C13B C14B C15B 179.5(7)
C12B C13B C18B C17B 179.2(6)
C13B C14B C15B C16B 0.1(13)
C14B C13B C18B C17B -1.6(11)
C14B C15B C16B C17B 0.8(14)
C15B C16B C17B C18B -2.2(13)
C16B C17B C18B C13B 2.5(11)
C18B C13B C14B C15B 0.3(12)
C19B C20B C21B Ru1B -54.3(6)
C19B C20B C21B C22B -0.7(10)
C20B C19B C24B Ru1B 57.2(5)
C20B C19B C24B C23B 6.7(9)
C20B C19B C25B C26B -27.9(10)
C20B C19B C25B C27B 98.1(8)
C20B C21B C22B Ru1B -52.6(6)
C20B C21B C22B C23B 5.2(10)
C20B C21B C22B C28B -174.7(7)
C21B C22B C23B Ru1B -56.3(6)
C21B C22B C23B C24B -3.8(10)
C22B C23B C24B Ru1B -50.9(6)
C22B C23B C24B C19B -2.2(10)
C24B C19B C20B Ru1B -59.8(5)
C24B C19B C20B C21B -5.4(10)
C24B C19B C25B C26B 155.2(6)
C24B C19B C25B C27B -78.9(8)
C25B C19B C20B Ru1B 123.3(7)
C25B C19B C20B C21B 177.7(6)
C25B C19B C24B Ru1B -125.7(6)
C25B C19B C24B C23B -176.2(6)
C28B C22B C23B Ru1B 123.6(7)
C28B C22B C23B C24B 176.2(7)
Ru1A N3A C4A C5A -173.6(4)
Ru1A N3A C4A C6A 3.2(7)
Ru1A C7A C8A C9A 178.2(4)
Ru1A C19A C20A C21A 56.1(6)
Ru1A C19A C24A C23A -52.0(6)
Ru1A C19A C25A C26A 63.3(8)
Ru1A C19A C25A C27A -174.0(5)
Ru1A C20A C21A C22A 53.2(5)
Ru1A C21A C22A C23A 57.7(5)
Ru1A C21A C22A C28A -123.4(6)
Ru1A C22A C23A C24A 52.0(6)
Ru1A C23A C24A C19A 50.1(5)
N1A N2A N3A Ru1A 172.2(4)
N1A N2A N3A C4A -0.6(7)
N1A C12A C13A C14A 76.1(9)
N1A C12A C13A C18A -104.1(7)
N2A N1A C5A C4A -0.6(7)
N2A N1A C12A C13A -99.6(7)
N2A N3A C4A C5A 0.2(7)
N2A N3A C4A C6A 177.0(5)
N3A C4A C5A N1A 0.3(7)
N3A C4A C6A C7A -4.4(8)
N3A C4A C6A C11A 177.1(5)
C4A C6A C7A Ru1A 3.7(7)
C4A C6A C7A C8A -175.4(5)
C4A C6A C11A C10A 176.8(6)
C5A N1A N2A N3A 0.7(6)
C5A N1A C12A C13A 82.7(8)
C5A C4A C6A C7A 171.0(7)
C5A C4A C6A C11A -7.6(12)
C6A C4A C5A N1A -175.4(7)
C6A C7A C8A C9A -2.8(9)
C7A C6A C11A C10A -1.6(9)
C7A C8A C9A C10A 1.0(9)
C8A C9A C10A C11A 0.8(9)
C9A C10A C11A C6A -0.6(9)
C11A C6A C7A Ru1A -177.7(4)
C11A C6A C7A C8A 3.1(9)
C12A N1A N2A N3A -177.3(5)
C12A N1A C5A C4A 177.2(5)
C12A C13A C14A C15A 178.9(7)
C12A C13A C18A C17A -177.9(6)
C13A C14A C15A C16A -0.4(13)
C14A C13A C18A C17A 1.9(11)
C14A C15A C16A C17A 0.8(13)
C15A C16A C17A C18A 0.2(12)
C16A C17A C18A C13A -1.5(11)
C18A C13A C14A C15A -0.9(11)
C19A C20A C21A Ru1A -56.2(6)
C19A C20A C21A C22A -3.0(10)
C20A C19A C24A Ru1A 55.7(6)
C20A C19A C24A C23A 3.7(10)
C20A C19A C25A C26A -25.0(10)
C20A C19A C25A C27A 97.6(8)
C20A C21A C22A Ru1A -51.7(5)
C20A C21A C22A C23A 6.0(9)
C20A C21A C22A C28A -175.1(6)
C21A C22A C23A Ru1A -56.3(5)
C21A C22A C23A C24A -4.3(10)
C22A C23A C24A Ru1A -50.7(6)
C22A C23A C24A C19A -0.6(10)
C24A C19A C20A Ru1A -58.0(5)
C24A C19A C20A C21A -1.9(10)
C24A C19A C25A C26A 154.6(6)
C24A C19A C25A C27A -82.7(8)
C25A C19A C20A Ru1A 121.7(6)
C25A C19A C20A C21A 177.8(6)
C25A C19A C24A Ru1A -123.9(6)
C25A C19A C24A C23A -176.0(6)
C28A C22A C23A Ru1A 124.8(6)
C28A C22A C23A C24A 176.8(6)
